data_2021243
loop_
_publ_author_name
'Li, Ning'
'Bai, Xianyong'
'Zhang, Lianshuang'
'Hou, Yun'

_publ_section_title
;
 Synthesis, crystal structures and anti-inflammatory activity of four
 3,5-bis(arylidene)-<i>N</i>-benzenesulfonyl-4-piperidone derivatives
;
_journal_coeditor_code SK3698
_journal_issue 10
_journal_name_full 'Acta Crystallographica Section C'
_journal_page_first 1171
_journal_page_last 1179
_journal_paper_doi 10.1107/S2053229618013232
_journal_volume 74
_journal_year 2018
_chemical_formula_iupac 'C27 H18 F7 N O3 S'
_chemical_formula_moiety 'C27 H18 F7 N O3 S'
_chemical_formula_sum 'C27 H18 F7 N O3 S'
_chemical_formula_weight 569.48
_chemical_name_systematic
(3<i>E</i>,5<i>E</i>)-1-(4-Fluorobenzenesulfonyl)-3,5-bis[4-(trifluoromethyl)benzylidene]piperidin-4-one
_space_group_crystal_system triclinic
_space_group_IT_number 2
_space_group_name_Hall '-P 1'
_space_group_name_H-M_alt 'P -1'
_symmetry_space_group_name_Hall '-P 1'
_symmetry_space_group_name_H-M 'P -1'
_atom_sites_solution_hydrogens geom
_audit_creation_method SHELXL-2014/7
_cell_angle_alpha 90.590(4)
_cell_angle_beta 98.592(4)
_cell_angle_gamma 97.309(4)
_cell_formula_units_Z 2
_cell_length_a 8.5664(6)
_cell_length_b 10.0932(8)
_cell_length_c 14.3871(12)
_cell_measurement_reflns_used 4723
_cell_measurement_temperature 150(2)
_cell_measurement_theta_max 26.34
_cell_measurement_theta_min 2.43
_cell_volume 1219.44(17)
_computing_cell_refinement
;
APEX2 (Bruker, 2007)
;
_computing_data_collection
;
APEX2 (Bruker, 2007)
;
_computing_data_reduction
;
SAINT (Bruker, 2012)
;
_computing_molecular_graphics
;
SHELXTL (Sheldrick, 2008)
;
_computing_publication_material
;
SHELXTL (Sheldrick, 2008)
;
_computing_structure_refinement
;
SHELXL2014 (Sheldrick, 2015b)
;
_computing_structure_solution
;
SHELXT2014 (Sheldrick, 2015a)
;
_diffrn_ambient_temperature 150(2)
_diffrn_measured_fraction_theta_full 0.993
_diffrn_measured_fraction_theta_max 0.994
_diffrn_measurement_device_type 'Bruker SMART CCD area detector'
_diffrn_measurement_method 'phi and omega scans'
_diffrn_radiation_type MoK\a
_diffrn_radiation_wavelength 0.71073
_diffrn_reflns_av_R_equivalents 0.0741
_diffrn_reflns_av_unetI/netI 0.0586
_diffrn_reflns_limit_h_max 10
_diffrn_reflns_limit_h_min -10
_diffrn_reflns_limit_k_max 12
_diffrn_reflns_limit_k_min -12
_diffrn_reflns_limit_l_max 17
_diffrn_reflns_limit_l_min -17
_diffrn_reflns_number 21256
_diffrn_reflns_theta_full 25.242
_diffrn_reflns_theta_max 26.021
_diffrn_reflns_theta_min 2.425
_diffrn_source 'sealed tube'
_exptl_absorpt_coefficient_mu 0.218
_exptl_absorpt_correction_type none
_exptl_crystal_colour yellow
_exptl_crystal_density_diffrn 1.551
_exptl_crystal_description block
_exptl_crystal_F_000 580
_exptl_crystal_size_max 0.260
_exptl_crystal_size_mid 0.170
_exptl_crystal_size_min 0.100
_refine_diff_density_max 0.478
_refine_diff_density_min -0.378
_refine_ls_extinction_method none
_refine_ls_goodness_of_fit_ref 1.011
_refine_ls_hydrogen_treatment constr
_refine_ls_matrix_type full
_refine_ls_number_parameters 380
_refine_ls_number_reflns 4790
_refine_ls_number_restraints 0
_refine_ls_restrained_S_all 1.011
_refine_ls_R_factor_all 0.0913
_refine_ls_R_factor_gt 0.0501
_refine_ls_shift/su_max 0.000
_refine_ls_shift/su_mean 0.000
_refine_ls_structure_factor_coef Fsqd
_refine_ls_weighting_details 'w=1/[\s^2^(Fo^2^)+(0.0558P)^2^+0.8089P] where P=(Fo^2^+2Fc^2^)/3'
_refine_ls_weighting_scheme calc
_refine_ls_wR_factor_gt 0.1104
_refine_ls_wR_factor_ref 0.1292
_reflns_number_gt 3187
_reflns_number_total 4790
_reflns_threshold_expression 'I > 2\s(I)'
_cod_data_source_file sk3698sup1.cif
_cod_data_source_block 5
_cod_database_code 2021243
_shelx_space_group_comment
;
The symmetry employed for this shelxl refinement is uniquely defined
by the following loop, which should always be used as a source of
symmetry information in preference to the above space-group names.
They are only intended as comments.
;
_shelx_estimated_absorpt_t_min 0.945
_shelx_estimated_absorpt_t_max 0.978

loop_
_space_group_symop_operation_xyz
'x, y, z'
'-x, -y, -z'

loop_
_atom_site_type_symbol
_atom_site_label
_atom_site_fract_x
_atom_site_fract_y
_atom_site_fract_z
_atom_site_U_iso_or_equiv
_atom_site_adp_type
_atom_site_calc_flag
_atom_site_occupancy
_atom_site_disorder_assembly
_atom_site_disorder_group
C C1 0.2745(3) 0.4646(3) 0.09345(19) 0.0266(6) Uani d 1 . .
H H1A 0.2746 0.4750 0.1620 0.032 Uiso calc 1 . .
H H1B 0.2856 0.5549 0.0671 0.032 Uiso calc 1 . .
C C2 0.4151(3) 0.3950(3) 0.07680(18) 0.0229(6) Uani d 1 . .
C C3 0.3998(3) 0.3125(3) -0.01181(18) 0.0235(6) Uani d 1 . .
C C4 0.2444(3) 0.2949(3) -0.07648(18) 0.0233(6) Uani d 1 . .
C C5 0.1130(3) 0.3682(3) -0.05191(18) 0.0278(6) Uani d 1 . .
H H5A 0.1188 0.4558 -0.0823 0.033 Uiso calc 1 . .
H H5B 0.0089 0.3163 -0.0770 0.033 Uiso calc 1 . .
C C6 0.5502(3) 0.3970(3) 0.13772(18) 0.0252(6) Uani d 1 . .
H H6 0.6278 0.3489 0.1172 0.030 Uiso calc 1 . .
C C7 0.5962(3) 0.4619(3) 0.23108(18) 0.0231(6) Uani d 1 . .
C C8 0.7029(3) 0.4042(3) 0.2959(2) 0.0277(6) Uani d 1 . .
H H8 0.7437 0.3262 0.2778 0.033 Uiso calc 1 . .
C C9 0.7510(3) 0.4579(3) 0.3861(2) 0.0294(6) Uani d 1 . .
H H9 0.8232 0.4168 0.4296 0.035 Uiso calc 1 . .
C C10 0.6926(3) 0.5725(3) 0.41233(19) 0.0260(6) Uani d 1 . .
C C11 0.5903(3) 0.6343(3) 0.34794(19) 0.0271(6) Uani d 1 . .
H H11 0.5529 0.7141 0.3656 0.032 Uiso calc 1 . .
C C12 0.5429(3) 0.5799(3) 0.25799(19) 0.0249(6) Uani d 1 . .
H H12 0.4735 0.6231 0.2140 0.030 Uiso calc 1 . .
C C13 0.7432(4) 0.6305(3) 0.5094(2) 0.0331(7) Uani d 1 . .
C C14 0.2319(3) 0.2154(3) -0.15292(19) 0.0252(6) Uani d 1 . .
H H14 0.3198 0.1678 -0.1564 0.030 Uiso calc 1 . .
C C15 0.1018(3) 0.1914(3) -0.23187(18) 0.0254(6) Uani d 1 . .
C C16 0.0801(3) 0.0706(3) -0.2831(2) 0.0328(7) Uani d 1 . .
H H16 0.1465 0.0043 -0.2639 0.039 Uiso calc 1 . .
C C17 -0.0355(3) 0.0453(3) -0.3610(2) 0.0361(7) Uani d 1 . .
H H17 -0.0490 -0.0380 -0.3945 0.043 Uiso calc 1 . .
C C18 -0.1322(3) 0.1420(3) -0.3901(2) 0.0316(7) Uani d 1 . .
C C19 -0.1114(4) 0.2635(3) -0.3416(2) 0.0349(7) Uani d 1 . .
H H19 -0.1765 0.3303 -0.3621 0.042 Uiso calc 1 . .
C C20 0.0040(3) 0.2877(3) -0.26338(19) 0.0298(6) Uani d 1 . .
H H20 0.0173 0.3714 -0.2303 0.036 Uiso calc 1 . .
C C21 -0.2521(4) 0.1177(4) -0.4773(2) 0.0420(8) Uani d 1 . .
C C22 0.1738(3) 0.1683(3) 0.15526(18) 0.0225(6) Uani d 1 . .
C C23 0.2648(3) 0.1949(3) 0.24334(19) 0.0277(6) Uani d 1 . .
H H23 0.2506 0.2695 0.2805 0.033 Uiso calc 1 . .
C C24 0.3765(3) 0.1122(3) 0.2766(2) 0.0318(7) Uani d 1 . .
H H24 0.4408 0.1290 0.3363 0.038 Uiso calc 1 . .
C C25 0.3913(3) 0.0050(3) 0.2207(2) 0.0324(7) Uani d 1 . .
C C26 0.3034(3) -0.0243(3) 0.1338(2) 0.0332(7) Uani d 1 . .
H H26 0.3173 -0.1000 0.0976 0.040 Uiso calc 1 . .
C C27 0.1933(3) 0.0600(3) 0.1001(2) 0.0283(6) Uani d 1 . .
H H27 0.1315 0.0436 0.0396 0.034 Uiso calc 1 . .
F F1 0.6329(10) 0.6923(9) 0.5414(5) 0.061(3) Uani d 0.542(19) A 1
F F2 0.763(2) 0.5383(5) 0.5743(3) 0.077(4) Uani d 0.542(19) A 1
F F3 0.8690(9) 0.7143(13) 0.5196(5) 0.076(4) Uani d 0.542(19) A 1
F F3' 0.8703(14) 0.5860(14) 0.5537(7) 0.079(5) Uani d 0.458(19) A 2
F F2' 0.6354(14) 0.613(2) 0.5590(7) 0.119(8) Uani d 0.458(19) A 2
F F1' 0.783(3) 0.7594(7) 0.5101(6) 0.096(6) Uani d 0.458(19) A 2
F F4 -0.3734(2) 0.1880(3) -0.47810(15) 0.0800(8) Uani d 1 . .
F F5 -0.3093(3) -0.0095(2) -0.49351(16) 0.0797(8) Uani d 1 . .
F F6 -0.1910(2) 0.1550(2) -0.55509(12) 0.0499(5) Uani d 1 . .
F F7 0.4980(2) -0.0776(2) 0.25495(13) 0.0534(5) Uani d 1 . .
N N1 0.1225(2) 0.3894(2) 0.04994(15) 0.0243(5) Uani d 1 . .
O O1 0.5140(2) 0.26338(19) -0.03256(13) 0.0310(5) Uani d 1 . .
O O2 0.0046(2) 0.3482(2) 0.19369(14) 0.0369(5) Uani d 1 . .
O O3 -0.0936(2) 0.2044(2) 0.05130(15) 0.0384(5) Uani d 1 . .
S S1 0.03566(8) 0.27738(7) 0.11325(5) 0.02732(19) Uani d 1 . .

loop_
_atom_site_aniso_label
_atom_site_aniso_U_11
_atom_site_aniso_U_22
_atom_site_aniso_U_33
_atom_site_aniso_U_12
_atom_site_aniso_U_13
_atom_site_aniso_U_23
C1 0.0285(14) 0.0253(15) 0.0277(15) 0.0074(12) 0.0068(12) -0.0020(12)
C2 0.0271(14) 0.0199(14) 0.0241(14) 0.0063(11) 0.0093(11) 0.0023(11)
C3 0.0266(14) 0.0219(14) 0.0242(14) 0.0067(11) 0.0075(11) 0.0031(11)
C4 0.0254(14) 0.0235(14) 0.0236(14) 0.0083(11) 0.0081(11) 0.0038(11)
C5 0.0301(15) 0.0319(16) 0.0235(14) 0.0126(12) 0.0038(12) -0.0006(12)
C6 0.0267(14) 0.0237(15) 0.0281(15) 0.0076(11) 0.0101(12) 0.0014(11)
C7 0.0229(13) 0.0238(14) 0.0240(14) 0.0034(11) 0.0075(11) 0.0031(11)
C8 0.0280(14) 0.0242(15) 0.0329(16) 0.0068(12) 0.0081(12) 0.0005(12)
C9 0.0286(15) 0.0306(16) 0.0289(16) 0.0066(12) 0.0016(12) 0.0035(12)
C10 0.0256(14) 0.0265(15) 0.0256(15) 0.0006(12) 0.0056(12) 0.0027(12)
C11 0.0310(15) 0.0236(15) 0.0280(15) 0.0062(12) 0.0066(12) 0.0002(12)
C12 0.0271(14) 0.0223(14) 0.0251(15) 0.0042(11) 0.0028(11) 0.0021(11)
C13 0.0379(17) 0.0293(17) 0.0307(16) 0.0036(14) 0.0008(14) -0.0011(13)
C14 0.0229(13) 0.0248(15) 0.0296(15) 0.0049(11) 0.0080(11) 0.0011(12)
C15 0.0251(14) 0.0283(15) 0.0238(14) 0.0006(12) 0.0091(11) 0.0004(12)
C16 0.0265(14) 0.0358(17) 0.0362(17) 0.0043(13) 0.0056(13) -0.0052(14)
C17 0.0311(16) 0.0358(18) 0.0403(18) -0.0006(13) 0.0065(14) -0.0104(14)
C18 0.0250(14) 0.0378(18) 0.0307(16) -0.0044(13) 0.0068(12) 0.0026(13)
C19 0.0368(17) 0.0368(18) 0.0317(17) 0.0074(14) 0.0049(14) 0.0088(14)
C20 0.0361(16) 0.0278(15) 0.0257(15) 0.0034(13) 0.0062(13) 0.0016(12)
C21 0.0342(17) 0.049(2) 0.0399(19) -0.0007(15) 0.0025(15) -0.0023(16)
C22 0.0219(13) 0.0216(14) 0.0252(14) 0.0042(11) 0.0063(11) 0.0030(11)
C23 0.0332(15) 0.0277(15) 0.0234(15) 0.0067(12) 0.0059(12) 0.0005(12)
C24 0.0353(16) 0.0363(17) 0.0243(15) 0.0083(13) 0.0024(12) 0.0058(13)
C25 0.0302(15) 0.0339(17) 0.0368(17) 0.0148(13) 0.0078(13) 0.0082(13)
C26 0.0397(17) 0.0276(16) 0.0351(17) 0.0115(13) 0.0091(14) -0.0018(13)
C27 0.0298(15) 0.0265(15) 0.0287(15) 0.0048(12) 0.0042(12) -0.0023(12)
F1 0.065(5) 0.091(6) 0.031(3) 0.043(5) -0.002(3) -0.022(3)
F2 0.162(12) 0.037(3) 0.026(2) 0.024(4) -0.011(4) 0.0051(18)
F3 0.061(4) 0.104(10) 0.052(4) -0.047(4) 0.019(3) -0.036(5)
F3' 0.081(6) 0.095(9) 0.055(5) 0.055(6) -0.044(4) -0.033(5)
F2' 0.069(8) 0.23(2) 0.041(5) -0.071(10) 0.033(5) -0.045(9)
F1' 0.186(16) 0.032(3) 0.050(4) -0.012(5) -0.029(7) -0.008(3)
F4 0.0400(12) 0.141(2) 0.0594(14) 0.0360(13) -0.0095(10) -0.0291(15)
F5 0.0899(17) 0.0570(15) 0.0673(15) -0.0307(13) -0.0355(13) 0.0098(12)
F6 0.0537(12) 0.0604(13) 0.0344(11) 0.0093(10) 0.0014(9) 0.0023(9)
F7 0.0586(12) 0.0606(13) 0.0484(12) 0.0399(10) 0.0041(9) 0.0096(10)
N1 0.0237(11) 0.0269(13) 0.0245(12) 0.0085(10) 0.0061(9) -0.0005(10)
O1 0.0285(10) 0.0352(11) 0.0319(11) 0.0138(9) 0.0060(8) -0.0062(9)
O2 0.0414(12) 0.0437(13) 0.0338(12) 0.0190(10) 0.0206(9) 0.0030(10)
O3 0.0212(10) 0.0460(13) 0.0455(13) 0.0031(9) -0.0021(9) 0.0019(10)
S1 0.0225(3) 0.0323(4) 0.0300(4) 0.0100(3) 0.0079(3) 0.0017(3)

loop_
_atom_type_symbol
_atom_type_description
_atom_type_scat_dispersion_real
_atom_type_scat_dispersion_imag
_atom_type_scat_source
C C 0.0033 0.0016 'International Tables Vol C Tables 4.2.6.8 and 6.1.1.4'
H H 0.0000 0.0000 'International Tables Vol C Tables 4.2.6.8 and 6.1.1.4'
N N 0.0061 0.0033 'International Tables Vol C Tables 4.2.6.8 and 6.1.1.4'
O O 0.0106 0.0060 'International Tables Vol C Tables 4.2.6.8 and 6.1.1.4'
F F 0.0171 0.0103 'International Tables Vol C Tables 4.2.6.8 and 6.1.1.4'
S S 0.1246 0.1234 'International Tables Vol C Tables 4.2.6.8 and 6.1.1.4'

loop_
_geom_angle_atom_site_label_1
_geom_angle_atom_site_label_2
_geom_angle_atom_site_label_3
_geom_angle
N1 C1 C2 111.8(2)
N1 C1 H1A 109.3
C2 C1 H1A 109.3
N1 C1 H1B 109.3
C2 C1 H1B 109.3
H1A C1 H1B 107.9
C6 C2 C3 117.2(2)
C6 C2 C1 124.8(2)
C3 C2 C1 117.9(2)
O1 C3 C4 120.4(2)
O1 C3 C2 120.6(2)
C4 C3 C2 119.0(2)
C14 C4 C3 117.6(2)
C14 C4 C5 124.3(2)
C3 C4 C5 118.1(2)
N1 C5 C4 112.3(2)
N1 C5 H5A 109.1
C4 C5 H5A 109.1
N1 C5 H5B 109.1
C4 C5 H5B 109.1
H5A C5 H5B 107.9
C2 C6 C7 129.8(2)
C2 C6 H6 115.1
C7 C6 H6 115.1
C8 C7 C12 118.2(2)
C8 C7 C6 117.7(2)
C12 C7 C6 124.1(2)
C9 C8 C7 121.5(2)
C9 C8 H8 119.3
C7 C8 H8 119.3
C8 C9 C10 119.3(2)
C8 C9 H9 120.3
C10 C9 H9 120.3
C11 C10 C9 120.2(3)
C11 C10 C13 120.2(2)
C9 C10 C13 119.6(2)
C12 C11 C10 120.1(2)
C12 C11 H11 120.0
C10 C11 H11 120.0
C11 C12 C7 120.6(2)
C11 C12 H12 119.7
C7 C12 H12 119.7
F2' C13 F1' 105.2(8)
F2' C13 F3' 108.7(7)
F1' C13 F3' 103.8(6)
F3 C13 F1 105.9(5)
F3 C13 F2 107.9(5)
F1 C13 F2 100.2(5)
F2' C13 C10 112.7(5)
F3 C13 C10 114.8(4)
F1' C13 C10 112.3(4)
F3' C13 C10 113.5(4)
F1 C13 C10 113.5(4)
F2 C13 C10 113.3(3)
C4 C14 C15 129.0(2)
C4 C14 H14 115.5
C15 C14 H14 115.5
C16 C15 C20 117.6(3)
C16 C15 C14 119.0(2)
C20 C15 C14 123.2(3)
C17 C16 C15 121.5(3)
C17 C16 H16 119.2
C15 C16 H16 119.2
C16 C17 C18 119.6(3)
C16 C17 H17 120.2
C18 C17 H17 120.2
C19 C18 C17 120.0(3)
C19 C18 C21 120.1(3)
C17 C18 C21 119.8(3)
C20 C19 C18 119.9(3)
C20 C19 H19 120.0
C18 C19 H19 120.0
C19 C20 C15 121.2(3)
C19 C20 H20 119.4
C15 C20 H20 119.4
F5 C21 F4 108.6(3)
F5 C21 F6 104.6(3)
F4 C21 F6 103.8(3)
F5 C21 C18 113.4(3)
F4 C21 C18 113.2(3)
F6 C21 C18 112.5(3)
C27 C22 C23 120.9(2)
C27 C22 S1 120.3(2)
C23 C22 S1 118.8(2)
C24 C23 C22 119.7(3)
C24 C23 H23 120.2
C22 C23 H23 120.2
C25 C24 C23 117.9(3)
C25 C24 H24 121.0
C23 C24 H24 121.0
F7 C25 C26 118.6(3)
F7 C25 C24 117.5(3)
C26 C25 C24 123.9(3)
C25 C26 C27 117.9(3)
C25 C26 H26 121.0
C27 C26 H26 121.0
C22 C27 C26 119.6(3)
C22 C27 H27 120.2
C26 C27 H27 120.2
C5 N1 C1 112.9(2)
C5 N1 S1 120.87(19)
C1 N1 S1 117.40(18)
O2 S1 O3 119.80(12)
O2 S1 N1 106.01(12)
O3 S1 N1 106.49(12)
O2 S1 C22 106.57(12)
O3 S1 C22 109.23(13)
N1 S1 C22 108.28(11)

loop_
_geom_bond_atom_site_label_1
_geom_bond_atom_site_label_2
_geom_bond_distance
C1 N1 1.469(3)
C1 C2 1.516(3)
C1 H1A 0.9900
C1 H1B 0.9900
C2 C6 1.341(4)
C2 C3 1.495(4)
C3 O1 1.225(3)
C3 C4 1.495(4)
C4 C14 1.338(4)
C4 C5 1.505(3)
C5 N1 1.467(3)
C5 H5A 0.9900
C5 H5B 0.9900
C6 C7 1.465(4)
C6 H6 0.9500
C7 C8 1.391(4)
C7 C12 1.400(4)
C8 C9 1.384(4)
C8 H8 0.9500
C9 C10 1.387(4)
C9 H9 0.9500
C10 C11 1.387(4)
C10 C13 1.489(4)
C11 C12 1.383(4)
C11 H11 0.9500
C12 H12 0.9500
C13 F2' 1.246(9)
C13 F3 1.272(7)
C13 F1' 1.303(8)
C13 F3' 1.310(6)
C13 F1 1.331(7)
C13 F2 1.333(5)
C14 C15 1.462(4)
C14 H14 0.9500
C15 C16 1.396(4)
C15 C20 1.398(4)
C16 C17 1.378(4)
C16 H16 0.9500
C17 C18 1.388(4)
C17 H17 0.9500
C18 C19 1.383(4)
C18 C21 1.494(4)
C19 C20 1.380(4)
C19 H19 0.9500
C20 H20 0.9500
C21 F5 1.320(4)
C21 F4 1.330(4)
C21 F6 1.343(4)
C22 C27 1.386(4)
C22 C23 1.390(4)
C22 S1 1.763(2)
C23 C24 1.384(4)
C23 H23 0.9500
C24 C25 1.372(4)
C24 H24 0.9500
C25 F7 1.357(3)
C25 C26 1.368(4)
C26 C27 1.387(4)
C26 H26 0.9500
C27 H27 0.9500
N1 S1 1.634(2)
O2 S1 1.430(2)
O3 S1 1.431(2)

loop_
_geom_hbond_atom_site_label_D
_geom_hbond_atom_site_label_H
_geom_hbond_atom_site_label_A
_geom_hbond_site_symmetry_A
_geom_hbond_distance_DH
_geom_hbond_distance_HA
_geom_hbond_distance_DA
_geom_hbond_angle_DHA
C26 H26 O1 2_655 0.95 2.58 3.458(3) 154
C23 H23 F2' 2_666 0.95 2.58 3.364(12) 140
C23 H23 F1 2_666 0.95 2.61 3.242(7) 124
C1 H1B O1 2_665 0.99 2.46 3.293(3) 142

loop_
_geom_torsion_atom_site_label_1
_geom_torsion_atom_site_label_2
_geom_torsion_atom_site_label_3
_geom_torsion_atom_site_label_4
_geom_torsion
N1 C1 C2 C6 -146.5(3)
N1 C1 C2 C3 30.3(3)
C6 C2 C3 O1 -9.1(4)
C1 C2 C3 O1 173.9(2)
C6 C2 C3 C4 173.1(2)
C1 C2 C3 C4 -4.0(4)
O1 C3 C4 C14 5.3(4)
C2 C3 C4 C14 -176.9(2)
O1 C3 C4 C5 -174.3(2)
C2 C3 C4 C5 3.5(4)
C14 C4 C5 N1 150.8(3)
C3 C4 C5 N1 -29.6(3)
C3 C2 C6 C7 -176.6(3)
C1 C2 C6 C7 0.2(5)
C2 C6 C7 C8 151.6(3)
C2 C6 C7 C12 -30.2(5)
C12 C7 C8 C9 2.6(4)
C6 C7 C8 C9 -179.1(3)
C7 C8 C9 C10 -0.5(4)
C8 C9 C10 C11 -1.7(4)
C8 C9 C10 C13 179.7(3)
C9 C10 C11 C12 1.7(4)
C13 C10 C11 C12 -179.7(3)
C10 C11 C12 C7 0.4(4)
C8 C7 C12 C11 -2.6(4)
C6 C7 C12 C11 179.2(3)
C11 C10 C13 F2' 73.8(14)
C9 C10 C13 F2' -107.6(13)
C11 C10 C13 F3 -89.8(8)
C9 C10 C13 F3 88.7(8)
C11 C10 C13 F1' -44.8(11)
C9 C10 C13 F1' 133.8(11)
C11 C10 C13 F3' -162.1(10)
C9 C10 C13 F3' 16.4(10)
C11 C10 C13 F1 32.2(6)
C9 C10 C13 F1 -149.2(6)
C11 C10 C13 F2 145.6(8)
C9 C10 C13 F2 -35.8(9)
C3 C4 C14 C15 -173.1(3)
C5 C4 C14 C15 6.5(5)
C4 C14 C15 C16 -154.1(3)
C4 C14 C15 C20 30.7(4)
C20 C15 C16 C17 -1.3(4)
C14 C15 C16 C17 -176.7(3)
C15 C16 C17 C18 0.6(5)
C16 C17 C18 C19 0.5(4)
C16 C17 C18 C21 176.9(3)
C17 C18 C19 C20 -0.9(4)
C21 C18 C19 C20 -177.3(3)
C18 C19 C20 C15 0.2(4)
C16 C15 C20 C19 0.9(4)
C14 C15 C20 C19 176.2(3)
C19 C18 C21 F5 -152.5(3)
C17 C18 C21 F5 31.1(4)
C19 C18 C21 F4 -28.2(4)
C17 C18 C21 F4 155.4(3)
C19 C18 C21 F6 89.0(3)
C17 C18 C21 F6 -87.4(4)
C27 C22 C23 C24 0.0(4)
S1 C22 C23 C24 -178.5(2)
C22 C23 C24 C25 -0.7(4)
C23 C24 C25 F7 -178.3(3)
C23 C24 C25 C26 0.5(5)
F7 C25 C26 C27 179.2(3)
C24 C25 C26 C27 0.4(5)
C23 C22 C27 C26 1.0(4)
S1 C22 C27 C26 179.5(2)
C25 C26 C27 C22 -1.1(4)
C4 C5 N1 C1 58.2(3)
C4 C5 N1 S1 -88.3(3)
C2 C1 N1 C5 -58.4(3)
C2 C1 N1 S1 89.4(2)
C5 N1 S1 O2 -154.37(18)
C1 N1 S1 O2 60.6(2)
C5 N1 S1 O3 -25.8(2)
C1 N1 S1 O3 -170.82(17)
C5 N1 S1 C22 91.6(2)
C1 N1 S1 C22 -53.5(2)
C27 C22 S1 O2 161.2(2)
C23 C22 S1 O2 -20.3(3)
C27 C22 S1 O3 30.5(3)
C23 C22 S1 O3 -151.0(2)
C27 C22 S1 N1 -85.1(2)
C23 C22 S1 N1 93.4(2)

_cod_database_fobs_code 2021243
